data_7059130
loop_
_publ_author_name
'Huang, Ying'
'Min, Wei'
'Wu, Qiu-Wen'
'Sun, Jing'
'Shi, Da-Hua'
'Yan, Chao-Guo'

_publ_section_title
;
 Facile one-pot synthesis of spirooxindole-pyrrolidine derivatives and
 their antimicrobial and acetylcholinesterase inhibitory activities
;
_journal_issue 19
_journal_name_full 'New Journal of Chemistry'
_journal_page_first 16211
_journal_paper_doi 10.1039/C8NJ03813A
_journal_volume 42
_journal_year 2018
_chemical_formula_moiety 'C19 H20 N4 O3'
_chemical_formula_sum 'C19 H20 N4 O3'
_chemical_formula_weight 352.39
_space_group_crystal_system monoclinic
_space_group_IT_number 14
_space_group_name_Hall '-P 2ybc'
_space_group_name_H-M_alt 'P 1 21/c 1'
_atom_sites_solution_hydrogens geom
_audit_creation_method SHELXL-2014/7
_audit_update_record
;
2018-08-25 deposited with the CCDC.
2018-08-29 downloaded from the CCDC.
;
_cell_angle_alpha 90
_cell_angle_beta 97.250(3)
_cell_angle_gamma 90
_cell_formula_units_Z 4
_cell_length_a 11.5941(10)
_cell_length_b 7.5500(6)
_cell_length_c 22.5636(17)
_cell_measurement_reflns_used 8163
_cell_measurement_temperature 296(2)
_cell_measurement_theta_max 27.16
_cell_measurement_theta_min 2.69
_cell_volume 1959.3(3)
_computing_cell_refinement 'Bruker SAINT'
_computing_data_collection 'Bruker APEX2'
_computing_data_reduction 'Bruker SAINT'
_computing_molecular_graphics 'Bruker SHELXTL'
_computing_publication_material 'Bruker SHELXTL'
_computing_structure_refinement 'SHELXL-2014/7 (Sheldrick, 2014)'
_computing_structure_solution 'SHELXS-97 (Sheldrick 2008)'
_diffrn_ambient_temperature 296(2)
_diffrn_measured_fraction_theta_full 0.995
_diffrn_measured_fraction_theta_max 0.993
_diffrn_measurement_device_type 'CCD area detector'
_diffrn_measurement_method 'phi and omega scans'
_diffrn_radiation_source 'fine-focus sealed tube'
_diffrn_radiation_type MoK\a
_diffrn_radiation_wavelength 0.71073
_diffrn_reflns_av_R_equivalents 0.0340
_diffrn_reflns_av_unetI/netI 0.0329
_diffrn_reflns_Laue_measured_fraction_full 0.995
_diffrn_reflns_Laue_measured_fraction_max 0.993
_diffrn_reflns_limit_h_max 15
_diffrn_reflns_limit_h_min -12
_diffrn_reflns_limit_k_max 9
_diffrn_reflns_limit_k_min -9
_diffrn_reflns_limit_l_max 25
_diffrn_reflns_limit_l_min -29
_diffrn_reflns_number 20478
_diffrn_reflns_point_group_measured_fraction_full 0.995
_diffrn_reflns_point_group_measured_fraction_max 0.993
_diffrn_reflns_theta_full 25.242
_diffrn_reflns_theta_max 27.535
_diffrn_reflns_theta_min 2.374
_exptl_absorpt_coefficient_mu 0.083
_exptl_absorpt_correction_T_max 0.984
_exptl_absorpt_correction_T_min 0.974
_exptl_absorpt_correction_type multi-scan
_exptl_absorpt_process_details sadabs
_exptl_crystal_colour colorless
_exptl_crystal_density_diffrn 1.195
_exptl_crystal_description block
_exptl_crystal_F_000 744
_exptl_crystal_size_max 0.320
_exptl_crystal_size_mid 0.260
_exptl_crystal_size_min 0.200
_refine_diff_density_max 0.279
_refine_diff_density_min -0.164
_refine_diff_density_rms 0.034
_refine_ls_extinction_coef 0.023(3)
_refine_ls_extinction_expression Fc^*^=kFc[1+0.001xFc^2^\l^3^/sin(2\q)]^-1/4^
_refine_ls_extinction_method 'SHELXL-2014/7 (Sheldrick 2014'
_refine_ls_goodness_of_fit_ref 1.029
_refine_ls_hydrogen_treatment constr
_refine_ls_matrix_type full
_refine_ls_number_parameters 240
_refine_ls_number_reflns 4466
_refine_ls_number_restraints 219
_refine_ls_restrained_S_all 1.048
_refine_ls_R_factor_all 0.0810
_refine_ls_R_factor_gt 0.0529
_refine_ls_shift/su_max 0.001
_refine_ls_shift/su_mean 0.000
_refine_ls_structure_factor_coef Fsqd
_refine_ls_weighting_details 'w=1/[\s^2^(Fo^2^)+(0.0614P)^2^+0.5938P] where P=(Fo^2^+2Fc^2^)/3'
_refine_ls_weighting_scheme calc
_refine_ls_wR_factor_gt 0.1296
_refine_ls_wR_factor_ref 0.1427
_reflns_Friedel_coverage 0.000
_reflns_number_gt 3161
_reflns_number_total 4466
_reflns_threshold_expression 'I > 2\s(I)'
_cod_data_source_file c8nj03813a2.cif
_cod_data_source_block 4n
_cod_original_sg_symbol_H-M 'P 21/c'
_cod_database_code 7059130
_shelx_shelxl_version_number 2014/7
_shelx_space_group_comment
; 
The symmetry employed for this shelxl refinement is uniquely defined 
by the following loop, which should always be used as a source of 
symmetry information in preference to the above space-group names. 
They are only intended as comments. 
;
_shelx_estimated_absorpt_t_min 0.974
_shelx_estimated_absorpt_t_max 0.984

loop_
_space_group_symop_operation_xyz
'x, y, z'
'-x, y+1/2, -z+1/2'
'-x, -y, -z'
'x, -y-1/2, z-1/2'

loop_
_atom_site_label
_atom_site_type_symbol
_atom_site_fract_x
_atom_site_fract_y
_atom_site_fract_z
_atom_site_U_iso_or_equiv
_atom_site_adp_type
_atom_site_occupancy
_atom_site_site_symmetry_order
_atom_site_calc_flag
_atom_site_refinement_flags_posn
_atom_site_refinement_flags_adp
C1 C 0.3395(3) 0.0352(10) 0.23809(13) 0.214(3) Uani 1 1 d . U
H1A H 0.3524 0.0283 0.2809 0.322 Uiso 1 1 calc R U
H1B H 0.3921 0.1198 0.2245 0.322 Uiso 1 1 calc R U
H1C H 0.3527 -0.0790 0.2214 0.322 Uiso 1 1 calc R U
C2 C 0.1970(4) 0.2788(6) 0.23937(14) 0.1453(15) Uani 1 1 d . U
H2A H 0.2122 0.2843 0.2822 0.218 Uiso 1 1 calc R U
H2B H 0.1177 0.3116 0.2268 0.218 Uiso 1 1 calc R U
H2C H 0.2479 0.3590 0.2222 0.218 Uiso 1 1 calc R U
C3 C 0.1274(3) -0.0325(6) 0.23648(12) 0.1337(14) Uani 1 1 d . U
H3A H 0.1370 -0.1470 0.2193 0.201 Uiso 1 1 calc R U
H3B H 0.0515 0.0126 0.2224 0.201 Uiso 1 1 calc R U
H3C H 0.1358 -0.0424 0.2792 0.201 Uiso 1 1 calc R U
C4 C 0.2179(2) 0.0914(5) 0.21865(9) 0.0970(10) Uani 1 1 d . U
C5 C 0.12153(16) 0.1449(3) 0.11826(8) 0.0536(5) Uani 1 1 d . U
C6 C 0.24015(13) 0.0894(2) 0.03380(7) 0.0395(4) Uani 1 1 d . U
C7 C 0.22840(13) 0.1484(2) -0.03190(7) 0.0369(4) Uani 1 1 d . U
C8 C 0.10619(13) 0.2183(2) -0.04218(7) 0.0388(4) Uani 1 1 d . U
C9 C 0.04063(15) 0.2709(2) -0.09422(8) 0.0507(4) Uani 1 1 d . U
H9 H 0.0717 0.2688 -0.1303 0.061 Uiso 1 1 calc R U
C10 C -0.07275(16) 0.3270(3) -0.09204(10) 0.0602(5) Uani 1 1 d . U
H10 H -0.1183 0.3629 -0.1269 0.072 Uiso 1 1 calc R U
C11 C -0.11783(15) 0.3299(2) -0.03871(10) 0.0573(5) Uani 1 1 d . U
H11 H -0.1937 0.3690 -0.0381 0.069 Uiso 1 1 calc R U
C12 C -0.05411(14) 0.2765(2) 0.01385(9) 0.0498(4) Uani 1 1 d . U
H12 H -0.0856 0.2790 0.0498 0.060 Uiso 1 1 calc R U
C13 C 0.05881(13) 0.2189(2) 0.01142(7) 0.0391(4) Uani 1 1 d . U
C14 C 0.32816(13) 0.2921(2) -0.03867(7) 0.0386(4) Uani 1 1 d . U
C15 C 0.37951(15) 0.3703(2) 0.01886(8) 0.0494(4) Uani 1 1 d . U
C16 C 0.28403(14) 0.4392(2) -0.07778(8) 0.0430(4) Uani 1 1 d . U
C17 C 0.25908(14) -0.0001(2) -0.07410(8) 0.0440(4) Uani 1 1 d . U
H17A H 0.2959 -0.0987 -0.0515 0.053 Uiso 1 1 calc R U
H17B H 0.1899 -0.0426 -0.0986 0.053 Uiso 1 1 calc R U
C18 C 0.3975(2) -0.0472(3) -0.14534(10) 0.0694(6) Uani 1 1 d . U
H18A H 0.4490 0.0138 -0.1686 0.104 Uiso 1 1 calc R U
H18B H 0.3406 -0.1115 -0.1715 0.104 Uiso 1 1 calc R U
H18C H 0.4414 -0.1283 -0.1185 0.104 Uiso 1 1 calc R U
C19 C 0.41660(14) 0.1848(2) -0.06970(8) 0.0494(4) Uani 1 1 d . U
H19A H 0.4657 0.2613 -0.0903 0.059 Uiso 1 1 calc R U
H19B H 0.4649 0.1104 -0.0416 0.059 Uiso 1 1 calc R U
N1 N 0.14127(11) 0.15029(18) 0.05780(6) 0.0417(3) Uani 1 1 d . U
N2 N 0.41829(17) 0.4321(3) 0.06236(9) 0.0766(6) Uani 1 1 d . U
N3 N 0.25284(15) 0.5550(2) -0.10787(7) 0.0603(4) Uani 1 1 d . U
N4 N 0.33903(12) 0.08131(18) -0.11093(6) 0.0454(4) Uani 1 1 d . U
O1 O 0.21451(13) 0.0947(3) 0.15228(6) 0.0873(6) Uani 1 1 d . U
O2 O 0.02994(13) 0.1831(3) 0.13303(7) 0.0881(6) Uani 1 1 d . U
O3 O 0.32062(11) 0.00795(18) 0.05884(5) 0.0551(4) Uani 1 1 d . U

loop_
_atom_site_aniso_label
_atom_site_aniso_U_11
_atom_site_aniso_U_22
_atom_site_aniso_U_33
_atom_site_aniso_U_23
_atom_site_aniso_U_13
_atom_site_aniso_U_12
C1 0.104(2) 0.486(9) 0.0517(16) 0.033(3) 0.0062(16) 0.075(4)
C2 0.168(3) 0.199(4) 0.0694(19) -0.047(2) 0.016(2) -0.052(3)
C3 0.155(3) 0.191(4) 0.0557(16) 0.018(2) 0.0133(17) -0.046(3)
C4 0.0720(15) 0.186(3) 0.0347(11) -0.0099(15) 0.0134(10) -0.0030(17)
C5 0.0518(10) 0.0672(12) 0.0442(10) -0.0079(9) 0.0156(8) -0.0101(9)
C6 0.0363(8) 0.0408(9) 0.0420(9) -0.0015(7) 0.0082(7) -0.0034(7)
C7 0.0345(8) 0.0373(8) 0.0396(9) -0.0028(7) 0.0074(6) -0.0027(6)
C8 0.0336(8) 0.0369(8) 0.0459(9) -0.0054(7) 0.0049(6) -0.0045(6)
C9 0.0456(9) 0.0562(11) 0.0484(10) -0.0009(8) -0.0012(7) -0.0030(8)
C10 0.0460(10) 0.0574(12) 0.0724(13) 0.0012(10) -0.0111(9) 0.0016(9)
C11 0.0352(9) 0.0468(10) 0.0892(15) -0.0045(10) 0.0052(9) 0.0009(8)
C12 0.0392(9) 0.0411(9) 0.0714(12) -0.0069(9) 0.0162(8) -0.0037(7)
C13 0.0359(8) 0.0325(8) 0.0500(9) -0.0062(7) 0.0094(7) -0.0058(6)
C14 0.0352(8) 0.0391(9) 0.0418(9) -0.0008(7) 0.0062(6) -0.0027(6)
C15 0.0465(9) 0.0465(10) 0.0540(11) -0.0016(8) 0.0020(8) -0.0102(8)
C16 0.0440(9) 0.0392(9) 0.0469(9) -0.0034(8) 0.0110(7) -0.0034(7)
C17 0.0433(9) 0.0412(9) 0.0493(9) -0.0069(7) 0.0131(7) -0.0019(7)
C18 0.0764(14) 0.0632(13) 0.0762(14) -0.0112(11) 0.0388(11) 0.0099(11)
C19 0.0392(9) 0.0457(10) 0.0661(12) 0.0011(8) 0.0169(8) 0.0012(7)
N1 0.0401(7) 0.0456(8) 0.0411(8) -0.0034(6) 0.0118(6) -0.0030(6)
N2 0.0846(13) 0.0761(13) 0.0645(11) -0.0128(10) -0.0082(10) -0.0232(10)
N3 0.0714(11) 0.0479(9) 0.0622(10) 0.0058(8) 0.0113(8) 0.0028(8)
N4 0.0477(8) 0.0447(8) 0.0470(8) -0.0048(6) 0.0181(6) 0.0024(6)
O1 0.0628(9) 0.1633(18) 0.0376(7) -0.0001(9) 0.0130(6) 0.0124(10)
O2 0.0643(9) 0.1449(16) 0.0608(9) -0.0027(10) 0.0301(7) 0.0109(10)
O3 0.0472(7) 0.0678(9) 0.0508(7) 0.0108(6) 0.0080(5) 0.0115(6)

loop_
_atom_type_symbol
_atom_type_description
_atom_type_scat_dispersion_real
_atom_type_scat_dispersion_imag
_atom_type_scat_source
C C 0.0033 0.0016 'International Tables Vol C Tables 4.2.6.8 and 6.1.1.4'
H H 0.0000 0.0000 'International Tables Vol C Tables 4.2.6.8 and 6.1.1.4'
N N 0.0061 0.0033 'International Tables Vol C Tables 4.2.6.8 and 6.1.1.4'
O O 0.0106 0.0060 'International Tables Vol C Tables 4.2.6.8 and 6.1.1.4'

loop_
_geom_angle_atom_site_label_1
_geom_angle_atom_site_label_2
_geom_angle_atom_site_label_3
_geom_angle
C4 C1 H1A 109.5
C4 C1 H1B 109.5
H1A C1 H1B 109.5
C4 C1 H1C 109.5
H1A C1 H1C 109.5
H1B C1 H1C 109.5
C4 C2 H2A 109.5
C4 C2 H2B 109.5
H2A C2 H2B 109.5
C4 C2 H2C 109.5
H2A C2 H2C 109.5
H2B C2 H2C 109.5
C4 C3 H3A 109.5
C4 C3 H3B 109.5
H3A C3 H3B 109.5
C4 C3 H3C 109.5
H3A C3 H3C 109.5
H3B C3 H3C 109.5
C1 C4 O1 101.83(19)
C1 C4 C3 114.4(4)
O1 C4 C3 110.4(2)
C1 C4 C2 111.0(4)
O1 C4 C2 107.9(3)
C3 C4 C2 110.7(3)
O2 C5 O1 127.58(18)
O2 C5 N1 121.58(19)
O1 C5 N1 110.84(15)
O3 C6 N1 127.63(15)
O3 C6 C7 124.93(14)
N1 C6 C7 107.43(13)
C8 C7 C6 102.57(12)
C8 C7 C17 116.56(13)
C6 C7 C17 112.69(13)
C8 C7 C14 115.10(13)
C6 C7 C14 108.05(12)
C17 C7 C14 101.96(11)
C9 C8 C13 120.38(15)
C9 C8 C7 129.97(14)
C13 C8 C7 109.60(14)
C8 C9 C10 118.82(17)
C8 C9 H9 120.6
C10 C9 H9 120.6
C11 C10 C9 120.24(18)
C11 C10 H10 119.9
C9 C10 H10 119.9
C10 C11 C12 121.94(17)
C10 C11 H11 119.0
C12 C11 H11 119.0
C11 C12 C13 117.66(17)
C11 C12 H12 121.2
C13 C12 H12 121.2
C12 C13 C8 120.94(16)
C12 C13 N1 129.40(15)
C8 C13 N1 109.64(13)
C16 C14 C15 107.21(14)
C16 C14 C19 108.98(13)
C15 C14 C19 112.99(14)
C16 C14 C7 111.53(12)
C15 C14 C7 113.61(13)
C19 C14 C7 102.50(12)
N2 C15 C14 179.0(2)
N3 C16 C14 178.13(18)
N4 C17 C7 104.99(13)
N4 C17 H17A 110.7
C7 C17 H17A 110.7
N4 C17 H17B 110.7
C7 C17 H17B 110.7
H17A C17 H17B 108.8
N4 C18 H18A 109.5
N4 C18 H18B 109.5
H18A C18 H18B 109.5
N4 C18 H18C 109.5
H18A C18 H18C 109.5
H18B C18 H18C 109.5
N4 C19 C14 100.45(12)
N4 C19 H19A 111.7
C14 C19 H19A 111.7
N4 C19 H19B 111.7
C14 C19 H19B 111.7
H19A C19 H19B 109.5
C6 N1 C5 127.04(15)
C6 N1 C13 109.91(12)
C5 N1 C13 123.04(14)
C19 N4 C17 104.53(13)
C19 N4 C18 114.16(15)
C17 N4 C18 113.22(14)
C5 O1 C4 120.84(16)

loop_
_geom_bond_atom_site_label_1
_geom_bond_atom_site_label_2
_geom_bond_distance
C1 C4 1.485(4)
C1 H1A 0.9600
C1 H1B 0.9600
C1 H1C 0.9600
C2 C4 1.520(5)
C2 H2A 0.9600
C2 H2B 0.9600
C2 H2C 0.9600
C3 C4 1.498(4)
C3 H3A 0.9600
C3 H3B 0.9600
C3 H3C 0.9600
C4 O1 1.493(2)
C5 O2 1.188(2)
C5 O1 1.299(2)
C5 N1 1.412(2)
C6 O3 1.1979(19)
C6 N1 1.4055(19)
C6 C7 1.537(2)
C7 C8 1.502(2)
C7 C17 1.541(2)
C7 C14 1.607(2)
C8 C9 1.374(2)
C8 C13 1.390(2)
C9 C10 1.388(3)
C9 H9 0.9300
C10 C11 1.371(3)
C10 H10 0.9300
C11 C12 1.376(3)
C11 H11 0.9300
C12 C13 1.387(2)
C12 H12 0.9300
C13 N1 1.423(2)
C14 C16 1.470(2)
C14 C15 1.481(2)
C14 C19 1.542(2)
C15 N2 1.128(2)
C16 N3 1.138(2)
C17 N4 1.457(2)
C17 H17A 0.9700
C17 H17B 0.9700
C18 N4 1.462(2)
C18 H18A 0.9600
C18 H18B 0.9600
C18 H18C 0.9600
C19 N4 1.440(2)
C19 H19A 0.9700
C19 H19B 0.9700
